data_7034380
loop_
_publ_author_name
'Zhou, Jian'
'Zhao, Rong-Qing'
'Yang, Tao'
'Liu, Xing'
'Xiao, Hong-Ping'
'Zou, Hua-Hong'
'Tan, Xiao-Feng'

_publ_section_title
;
 A series of new lanthanoid thioarsenates: insights into the influence of
 lanthanide contraction on the formation of new lanthanoid thioarsenates.
;
_journal_issue 16
_journal_name_full 'Dalton transactions (Cambridge, England : 2003)'
_journal_page_first 7203
_journal_page_last 7212
_journal_paper_doi 10.1039/c4dt03912b
_journal_volume 44
_journal_year 2015
_chemical_formula_moiety 'C6 H18 As N4 Nd S3'
_chemical_formula_sum 'C6 H18 As N4 Nd S3'
_chemical_formula_weight 461.58
_chemical_name_systematic
; 
 ? 
;
_space_group_IT_number 41
_symmetry_cell_setting orthorhombic
_symmetry_space_group_name_Hall 'A 2 -2ab'
_symmetry_space_group_name_H-M 'A b a 2'
_atom_sites_solution_hydrogens geom
_atom_sites_solution_primary direct
_atom_sites_solution_secondary difmap
_audit_creation_method SHELXL-97
_audit_update_record
;
2014-11-10 deposited with the CCDC.
2015-03-09 downloaded from the CCDC.
;
_cell_angle_alpha 90.00
_cell_angle_beta 90.00
_cell_angle_gamma 90.00
_cell_formula_units_Z 8
_cell_length_a 19.648(4)
_cell_length_b 9.625(3)
_cell_length_c 14.947(3)
_cell_measurement_temperature 296(2)
_cell_volume 2826.7(12)
_computing_structure_refinement 'SHELXL-97 (Sheldrick, 1997)'
_computing_structure_solution 'SHELXS-97 (Sheldrick, 1990)'
_diffrn_ambient_temperature 296(2)
_diffrn_detector_area_resol_mean 7.31
_diffrn_measured_fraction_theta_full 0.999
_diffrn_measured_fraction_theta_max 0.999
_diffrn_measurement_device_type 'Rigaku Mercury'
_diffrn_measurement_method \w
_diffrn_radiation_monochromator graphite
_diffrn_radiation_source 'fine-focus sealed tube'
_diffrn_radiation_type MoK\a
_diffrn_radiation_wavelength 0.71073
_diffrn_reflns_av_R_equivalents 0.0340
_diffrn_reflns_av_sigmaI/netI 0.0367
_diffrn_reflns_limit_h_max 25
_diffrn_reflns_limit_h_min -26
_diffrn_reflns_limit_k_max 12
_diffrn_reflns_limit_k_min -12
_diffrn_reflns_limit_l_max 19
_diffrn_reflns_limit_l_min -19
_diffrn_reflns_number 11560
_diffrn_reflns_theta_full 28.36
_diffrn_reflns_theta_max 28.36
_diffrn_reflns_theta_min 2.07
_exptl_absorpt_coefficient_mu 6.417
_exptl_absorpt_correction_T_max 0.6622
_exptl_absorpt_correction_T_min 0.5387
_exptl_absorpt_correction_type multi-scan
_exptl_absorpt_process_details 'Jacobson, R. (1998) Private communication'
_exptl_crystal_colour blue
_exptl_crystal_density_diffrn 2.169
_exptl_crystal_density_method 'not measured'
_exptl_crystal_description block
_exptl_crystal_F_000 1784
_exptl_crystal_size_max 0.11
_exptl_crystal_size_mid 0.09
_exptl_crystal_size_min 0.07
_refine_diff_density_max 0.371
_refine_diff_density_min -0.974
_refine_diff_density_rms 0.115
_refine_ls_abs_structure_details 'Flack H D (1983), Acta Cryst. A39, 876-881'
_refine_ls_abs_structure_Flack 0.024(9)
_refine_ls_extinction_method none
_refine_ls_goodness_of_fit_ref 1.109
_refine_ls_hydrogen_treatment constr
_refine_ls_matrix_type full
_refine_ls_number_parameters 137
_refine_ls_number_reflns 3376
_refine_ls_number_restraints 1
_refine_ls_restrained_S_all 1.109
_refine_ls_R_factor_all 0.0194
_refine_ls_R_factor_gt 0.0186
_refine_ls_shift/su_max 0.002
_refine_ls_shift/su_mean 0.000
_refine_ls_structure_factor_coef Fsqd
_refine_ls_weighting_details 'calc w=1/[\s^2^(Fo^2^)+(0.0000P)^2^+0.6421P] where P=(Fo^2^+2Fc^2^)/3'
_refine_ls_weighting_scheme calc
_refine_ls_wR_factor_gt 0.0399
_refine_ls_wR_factor_ref 0.0401
_reflns_number_gt 3290
_reflns_number_total 3376
_reflns_threshold_expression >2sigma(I)
_cod_data_source_file c4dt03912b2.cif
_cod_data_source_block 1
_cod_depositor_comments
;
The following automatic conversions were performed:

'_symmetry_cell_setting' value 'Orthorhombic' changed to
'orthorhombic' according to
/usr/data/users/saulius/crontab/automatic-downloads/rss-feeds/RSC/lib/dictionaries/cif_core.dic
dictionary named 'cif_core.dic' version 2.4.2 from 2011-04-26.

Automatic conversion script
Id: cif_fix_values 3105 2015-03-04 15:46:00Z robertas 

 Adding full bibliography for 7034378--7034388.cif.
;
_cod_original_cell_volume 2826.9(11)
_cod_original_sg_symbol_Hall 'A 2 -2ac '
_cod_database_code 7034380

loop_
_symmetry_equiv_pos_as_xyz
'x, y, z'
'-x, -y, z'
'x+1/2, -y+1/2, z'
'-x+1/2, y+1/2, z'
'x, y+1/2, z+1/2'
'-x, -y+1/2, z+1/2'
'x+1/2, -y+1, z+1/2'
'-x+1/2, y+1, z+1/2'

loop_
_atom_site_label
_atom_site_type_symbol
_atom_site_fract_x
_atom_site_fract_y
_atom_site_fract_z
_atom_site_U_iso_or_equiv
_atom_site_adp_type
_atom_site_occupancy
_atom_site_symmetry_multiplicity
_atom_site_calc_flag
_atom_site_refinement_flags
Nd1 Nd 0.684489(6) 0.907689(12) 0.940917(13) 0.02139(4) Uani 1 1 d .
As1 As 0.649613(15) 1.27525(3) 0.97740(3) 0.02766(7) Uani 1 1 d .
S1 S 0.57794(3) 1.10573(6) 0.94085(12) 0.03662(16) Uani 1 1 d .
S2 S 0.74750(4) 1.15818(6) 1.01489(6) 0.02808(16) Uani 1 1 d .
S3 S 0.68653(4) 1.36377(8) 0.84913(6) 0.03057(17) Uani 1 1 d .
N1 N 0.67644(18) 1.0121(3) 0.7773(2) 0.0429(7) Uani 1 1 d .
H1A H 0.6617 1.1005 0.7802 0.051 Uiso 1 1 calc R
H1B H 0.7180 1.0124 0.7521 0.051 Uiso 1 1 calc R
N2 N 0.63839(15) 0.7285(3) 0.8212(2) 0.0338(6) Uani 1 1 d .
H2C H 0.6650 0.6516 0.8269 0.041 Uiso 1 1 calc R
N3 N 0.57616(14) 0.7700(2) 0.9910(2) 0.0301(6) Uani 1 1 d .
H3C H 0.5412 0.8295 0.9797 0.036 Uiso 1 1 calc R
N4 N 0.65759(17) 0.9133(3) 1.1148(2) 0.0349(6) Uani 1 1 d .
H4A H 0.6874 0.8575 1.1430 0.042 Uiso 1 1 calc R
H4B H 0.6645 1.0003 1.1349 0.042 Uiso 1 1 calc R
C1 C 0.6296(3) 0.9299(4) 0.7217(3) 0.0578(13) Uani 1 1 d .
H1C H 0.6329 0.9598 0.6598 0.069 Uiso 1 1 calc R
H1D H 0.5832 0.9443 0.7416 0.069 Uiso 1 1 calc R
C2 C 0.6478(3) 0.7764(4) 0.7287(3) 0.0493(11) Uani 1 1 d .
H2A H 0.6189 0.7228 0.6889 0.059 Uiso 1 1 calc R
H2B H 0.6947 0.7625 0.7107 0.059 Uiso 1 1 calc R
C3 C 0.5679(2) 0.6816(4) 0.8396(3) 0.0475(10) Uani 1 1 d .
H3A H 0.5577 0.6002 0.8038 0.057 Uiso 1 1 calc R
H3B H 0.5360 0.7543 0.8234 0.057 Uiso 1 1 calc R
C4 C 0.56014(16) 0.6473(3) 0.9365(4) 0.0452(8) Uani 1 1 d .
H4C H 0.5138 0.6176 0.9483 0.054 Uiso 1 1 calc R
H4D H 0.5905 0.5717 0.9522 0.054 Uiso 1 1 calc R
C5 C 0.5706(2) 0.7422(4) 1.0881(3) 0.0472(10) Uani 1 1 d .
H5A H 0.6012 0.6673 1.1045 0.057 Uiso 1 1 calc R
H5B H 0.5245 0.7135 1.1024 0.057 Uiso 1 1 calc R
C6 C 0.58834(19) 0.8704(5) 1.1399(3) 0.0438(9) Uani 1 1 d .
H6A H 0.5563 0.9441 1.1262 0.053 Uiso 1 1 calc R
H6B H 0.5862 0.8515 1.2035 0.053 Uiso 1 1 calc R

loop_
_atom_site_aniso_label
_atom_site_aniso_U_11
_atom_site_aniso_U_22
_atom_site_aniso_U_33
_atom_site_aniso_U_23
_atom_site_aniso_U_13
_atom_site_aniso_U_12
Nd1 0.02139(7) 0.01814(6) 0.02463(8) -0.00039(7) -0.00033(9) 0.00040(4)
As1 0.02774(15) 0.02181(12) 0.03343(16) -0.00324(13) 0.00358(13) 0.00322(10)
S1 0.0198(3) 0.0248(3) 0.0653(5) 0.0046(4) -0.0007(6) 0.0021(2)
S2 0.0256(4) 0.0237(3) 0.0349(4) 0.0028(3) -0.0045(3) -0.0045(3)
S3 0.0337(4) 0.0283(3) 0.0297(4) 0.0042(3) -0.0077(3) -0.0030(3)
N1 0.066(2) 0.0297(13) 0.0331(17) 0.0026(12) -0.0006(15) 0.0099(13)
N2 0.0360(15) 0.0256(12) 0.0396(17) -0.0081(11) -0.0064(13) 0.0076(10)
N3 0.0233(12) 0.0223(10) 0.0447(18) 0.0052(11) -0.0002(12) 0.0006(8)
N4 0.0377(17) 0.0387(16) 0.0282(16) 0.0007(11) 0.0019(14) 0.0013(11)
C1 0.094(4) 0.0416(18) 0.038(2) -0.0041(17) -0.026(2) 0.019(2)
C2 0.079(3) 0.0366(17) 0.033(2) -0.0119(15) -0.011(2) 0.0089(17)
C3 0.038(2) 0.0395(18) 0.065(3) -0.0196(18) -0.0112(19) 0.0021(15)
C4 0.0339(15) 0.0209(11) 0.081(3) -0.007(2) -0.001(2) -0.0054(10)
C5 0.037(2) 0.050(2) 0.055(3) 0.0240(17) 0.0040(18) -0.0078(17)
C6 0.0344(19) 0.068(2) 0.0293(19) 0.0083(17) 0.0064(17) 0.0043(17)

loop_
_atom_type_symbol
_atom_type_description
_atom_type_scat_dispersion_real
_atom_type_scat_dispersion_imag
_atom_type_scat_source
C C 0.0033 0.0016 'International Tables Vol C Tables 4.2.6.8 and 6.1.1.4'
H H 0.0000 0.0000 'International Tables Vol C Tables 4.2.6.8 and 6.1.1.4'
N N 0.0061 0.0033 'International Tables Vol C Tables 4.2.6.8 and 6.1.1.4'
O O 0.0106 0.0060 'International Tables Vol C Tables 4.2.6.8 and 6.1.1.4'
S S 0.1246 0.1234 'International Tables Vol C Tables 4.2.6.8 and 6.1.1.4'
As As 0.0499 2.0058 'International Tables Vol C Tables 4.2.6.8 and 6.1.1.4'
Nd Nd -0.1943 3.0179 'International Tables Vol C Tables 4.2.6.8 and 6.1.1.4'

loop_
_geom_angle_atom_site_label_1
_geom_angle_atom_site_label_2
_geom_angle_atom_site_label_3
_geom_angle
_geom_angle_site_symmetry_1
_geom_angle_site_symmetry_3
N3 Nd1 N2 65.46(10) . .
N3 Nd1 N1 114.06(10) . .
N2 Nd1 N1 66.58(9) . .
N3 Nd1 N4 64.40(10) . .
N2 Nd1 N4 127.43(9) . .
N1 Nd1 N4 152.24(9) . .
N3 Nd1 S1 74.91(6) . .
N2 Nd1 S1 100.70(7) . .
N1 Nd1 S1 72.55(8) . .
N4 Nd1 S1 80.75(7) . .
N3 Nd1 S3 140.27(6) . 4_645
N2 Nd1 S3 83.38(7) . 4_645
N1 Nd1 S3 70.86(8) . 4_645
N4 Nd1 S3 129.63(7) . 4_645
S1 Nd1 S3 137.81(3) . 4_645
N3 Nd1 S2 130.77(7) . .
N2 Nd1 S2 159.63(7) . .
N1 Nd1 S2 93.53(7) . .
N4 Nd1 S2 72.38(6) . .
S1 Nd1 S2 76.02(3) . .
S3 Nd1 S2 85.95(3) 4_645 .
N3 Nd1 S2 81.35(6) . 4_645
N2 Nd1 S2 83.00(6) . 4_645
N1 Nd1 S2 132.78(7) . 4_645
N4 Nd1 S2 74.98(6) . 4_645
S1 Nd1 S2 151.58(3) . 4_645
S3 Nd1 S2 70.47(2) 4_645 4_645
S2 Nd1 S2 109.63(3) . 4_645
S3 As1 S1 106.05(5) . .
S3 As1 S2 97.20(3) . .
S1 As1 S2 103.30(3) . .
As1 S1 Nd1 91.47(3) . .
As1 S2 Nd1 87.58(3) . .
As1 S2 Nd1 83.63(3) . 4_655
Nd1 S2 Nd1 135.85(3) . 4_655
As1 S3 Nd1 86.17(3) . 4_655
C1 N1 Nd1 110.8(3) . .
C1 N1 H1A 109.5 . .
Nd1 N1 H1A 109.5 . .
C1 N1 H1B 109.5 . .
Nd1 N1 H1B 109.5 . .
H1A N1 H1B 108.1 . .
C2 N2 C3 112.8(3) . .
C2 N2 Nd1 112.9(2) . .
C3 N2 Nd1 113.1(2) . .
C2 N2 H2C 105.7 . .
C3 N2 H2C 105.7 . .
Nd1 N2 H2C 105.7 . .
C4 N3 C5 112.5(3) . .
C4 N3 Nd1 115.0(2) . .
C5 N3 Nd1 115.6(2) . .
C4 N3 H3C 104.0 . .
C5 N3 H3C 104.0 . .
Nd1 N3 H3C 104.0 . .
C6 N4 Nd1 115.4(2) . .
C6 N4 H4A 108.4 . .
Nd1 N4 H4A 108.4 . .
C6 N4 H4B 108.4 . .
Nd1 N4 H4B 108.4 . .
H4A N4 H4B 107.5 . .
N1 C1 C2 109.6(4) . .
N1 C1 H1C 109.7 . .
C2 C1 H1C 109.7 . .
N1 C1 H1D 109.7 . .
C2 C1 H1D 109.7 . .
H1C C1 H1D 108.2 . .
N2 C2 C1 109.9(3) . .
N2 C2 H2A 109.7 . .
C1 C2 H2A 109.7 . .
N2 C2 H2B 109.7 . .
C1 C2 H2B 109.7 . .
H2A C2 H2B 108.2 . .
N2 C3 C4 110.0(3) . .
N2 C3 H3A 109.7 . .
C4 C3 H3A 109.7 . .
N2 C3 H3B 109.7 . .
C4 C3 H3B 109.7 . .
H3A C3 H3B 108.2 . .
N3 C4 C3 109.8(3) . .
N3 C4 H4C 109.7 . .
C3 C4 H4C 109.7 . .
N3 C4 H4D 109.7 . .
C3 C4 H4D 109.7 . .
H4C C4 H4D 108.2 . .
N3 C5 C6 109.9(3) . .
N3 C5 H5A 109.7 . .
C6 C5 H5A 109.7 . .
N3 C5 H5B 109.7 . .
C6 C5 H5B 109.7 . .
H5A C5 H5B 108.2 . .
N4 C6 C5 108.4(3) . .
N4 C6 H6A 110.0 . .
C5 C6 H6A 110.0 . .
N4 C6 H6B 110.0 . .
C5 C6 H6B 110.0 . .
H6A C6 H6B 108.4 . .

loop_
_geom_bond_atom_site_label_1
_geom_bond_atom_site_label_2
_geom_bond_distance
_geom_bond_site_symmetry_2
Nd1 N3 2.617(3) .
Nd1 N2 2.645(3) .
Nd1 N1 2.649(3) .
Nd1 N4 2.653(3) .
Nd1 S1 2.8313(8) .
Nd1 S3 2.9126(9) 4_645
Nd1 S2 2.9272(9) .
Nd1 S2 2.9624(9) 4_645
As1 S3 2.2199(10) .
As1 S1 2.2235(9) .
As1 S2 2.2986(9) .
S2 Nd1 2.9624(9) 4_655
S3 Nd1 2.9126(9) 4_655
N1 C1 1.471(6) .
N1 H1A 0.9000 .
N1 H1B 0.9000 .
N2 C2 1.470(5) .
N2 C3 1.483(5) .
N2 H2C 0.9100 .
N3 C4 1.469(5) .
N3 C5 1.479(6) .
N3 H3C 0.9100 .
N4 C6 1.470(5) .
N4 H4A 0.9000 .
N4 H4B 0.9000 .
C1 C2 1.524(5) .
C1 H1C 0.9700 .
C1 H1D 0.9700 .
C2 H2A 0.9700 .
C2 H2B 0.9700 .
C3 C4 1.493(7) .
C3 H3A 0.9700 .
C3 H3B 0.9700 .
C4 H4C 0.9700 .
C4 H4D 0.9700 .
C5 C6 1.498(6) .
C5 H5A 0.9700 .
C5 H5B 0.9700 .
C6 H6A 0.9700 .
C6 H6B 0.9700 .
